data_7218372
loop_
_publ_author_name
'Malzner, Frederik J.'
'Brauchli, Sven Y.'
'Constable, Edwin C.'
'Housecroft, Catherine E.'
'Neuburger, Markus'

_publ_section_title
;
 Halos show the path to perfection: peripheral iodo-substituents improve
 the efficiencies of bis(diimine)copper(i) dyes in DSCs
;
_journal_issue 89
_journal_name_full 'RSC Adv.'
_journal_page_first 48712
_journal_paper_doi 10.1039/C4RA06823H
_journal_volume 4
_journal_year 2014
_chemical_formula_moiety 'C28 H24 Cu I2 N4, F6 P'
_chemical_formula_sum 'C28 H24 Cu F6 I2 N4 P'
_chemical_formula_weight 878.84
_space_group_IT_number 15
_symmetry_cell_setting monoclinic
_symmetry_space_group_name_Hall '-C 2yc'
_symmetry_space_group_name_H-M 'C 1 2/c 1'
_atom_sites_solution_hydrogens difmap
_atom_sites_solution_primary other
_cell_angle_alpha 90
_cell_angle_beta 130.048(2)
_cell_angle_gamma 90
_cell_formula_units_Z 8
_cell_length_a 20.1617(12)
_cell_length_b 29.1275(18)
_cell_length_c 13.5247(8)
_cell_measurement_reflns_used 9268
_cell_measurement_temperature 123
_cell_measurement_theta_max 68
_cell_measurement_theta_min 4
_cell_volume 6080.0(7)
_computing_cell_refinement 'Apex2 (Bruker AXS, 2006)'
_computing_data_collection 'Apex2 (Bruker AXS, 2006)'
_computing_data_reduction 'USER DEFINED DATA REDUCTION'
_computing_molecular_graphics 'CAMERON (Watkin et al., 1996)'
_computing_publication_material 'CRYSTALS (Betteridge et al., 2003)'
_computing_structure_refinement 'CRYSTALS (Betteridge et al., 2003)'
_computing_structure_solution 'Superflip (Palatinus & Chapuis, 2007)'
_diffrn_ambient_temperature 123
_diffrn_measured_fraction_theta_full 0.997
_diffrn_measured_fraction_theta_max 0.985
_diffrn_measurement_device Area
_diffrn_measurement_device_type 'Bruker Kappa Apex2'
_diffrn_measurement_method \w/2\q
_diffrn_radiation_monochromator graphite
_diffrn_radiation_type 'Cu K\a'
_diffrn_radiation_wavelength 1.54180
_diffrn_reflns_av_R_equivalents 0.027
_diffrn_reflns_limit_h_max 24
_diffrn_reflns_limit_h_min -24
_diffrn_reflns_limit_k_max 35
_diffrn_reflns_limit_k_min -31
_diffrn_reflns_limit_l_max 16
_diffrn_reflns_limit_l_min -16
_diffrn_reflns_number 28350
_diffrn_reflns_theta_full 66.500
_diffrn_reflns_theta_max 68.415
_diffrn_reflns_theta_min 3.034
_diffrn_standards_number 0
_exptl_absorpt_coefficient_mu 18.021
_exptl_absorpt_correction_T_max 0.41
_exptl_absorpt_correction_T_min 0.28
_exptl_absorpt_correction_type multi-scan
_exptl_absorpt_process_details 'SADABS (Siemens, 1996)'
_exptl_crystal_colour orange
_exptl_crystal_density_diffrn 1.920
_exptl_crystal_density_method 'not measured'
_exptl_crystal_description block
_exptl_crystal_F_000 3392
_exptl_crystal_size_max 0.170
_exptl_crystal_size_mid 0.070
_exptl_crystal_size_min 0.050
_refine_diff_density_max 1.45
_refine_diff_density_min -0.43
_refine_ls_extinction_method None
_refine_ls_goodness_of_fit_ref 1.0853
_refine_ls_hydrogen_treatment constr
_refine_ls_matrix_type full
_refine_ls_number_parameters 380
_refine_ls_number_reflns 5460
_refine_ls_number_restraints 0
_refine_ls_R_factor_all 0.0251
_refine_ls_R_factor_gt 0.0251
_refine_ls_shift/su_max 0.0050882
_refine_ls_shift/su_mean 0.0000965
_refine_ls_structure_factor_coef F
_refine_ls_weighting_details
;
 Method, part 1, Chebychev polynomial, (Watkin, 1994, Prince, 1982) 
 [weight] = 1.0/[A~0~*T~0~(x)+A~1~*T~1~(x) ... +A~n-1~]*T~n-1~(x)] 
 where A~i~ are the Chebychev coefficients listed below and x= Fcalc/Fmax 
 Method = Robust Weighting (Prince, 1982) 
 W = [weight] * [1-(deltaF/6*sigmaF)^2^]^2^ 
 A~i~ are: 
 0.193 0.216 0.819E-01 
;
_refine_ls_weighting_scheme calc
_refine_ls_wR_factor_all 0.0263
_refine_ls_wR_factor_gt 0.0261
_refine_ls_wR_factor_ref 0.0261
_reflns_limit_h_max 18
_reflns_limit_h_min -24
_reflns_limit_k_max 35
_reflns_limit_k_min 0
_reflns_limit_l_max 16
_reflns_limit_l_min 0
_reflns_number_gt 5481
_reflns_number_total 5520
_reflns_threshold_expression I>2.0\s(I)
_oxford_diffrn_Wilson_B_factor 0.00
_oxford_diffrn_Wilson_scale 0.00
_oxford_refine_ls_r_factor_ref 0.0250
_oxford_refine_ls_scale 0.02202(2)
_oxford_reflns_number_all 5494
_oxford_reflns_threshold_expression_ref I>3.0\s(I)
_cod_data_source_file c4ra06823h1.cif
_cod_data_source_block 1
_cod_depositor_comments
;
The following automatic conversions were performed:

'_atom_sites_solution_primary' value 'Other' changed to 'other'
according to
/usr/data/users/saulius/crontab/automatic-downloads/rss-feeds/RSC/lib/dictionaries/cif_core.dic
dictionary named 'cif_core.dic' version 2.4.2 from 2011-04-26.

Automatic conversion script
Id: cif_fix_values 2827 2014-09-09 07:05:25Z andrius 
;
_cod_original_sg_symbol_H-M 'C 2/c'
_cod_original_formula_sum 'C28 H24 Cu1 F6 I2 N4 P1'
_cod_database_code 7218372

loop_
_symmetry_equiv_pos_as_xyz
x,y,z
-x,-y,-z
x+1/2,y+1/2,z
-x+1/2,-y+1/2,-z
-x,y,-z+1/2
x,-y,z+1/2
-x+1/2,y+1/2,-z+1/2
x+1/2,-y+1/2,z+1/2

loop_
_atom_site_label
_atom_site_type_symbol
_atom_site_fract_x
_atom_site_fract_y
_atom_site_fract_z
_atom_site_U_iso_or_equiv
_atom_site_occupancy
_atom_site_adp_type
_atom_site_refinement_flags_posn
_atom_site_refinement_flags_adp
Cu1 Cu 0.27959(2) 0.375443(11) 0.15866(3) 0.0184 1.0000 Uani . .
I1 I 0.905146(8) 0.570133(5) 0.759990(13) 0.0195 1.0000 Uani . .
I2 I 0.124737(10) 0.750380(5) 0.006465(16) 0.0237 1.0000 Uani . .
N1 N 0.39753(12) 0.40642(6) 0.29284(18) 0.0143 1.0000 Uani . .
N2 N 0.24074(11) 0.44278(6) 0.11521(17) 0.0112 1.0000 Uani . .
N3 N 0.22014(13) 0.33865(7) 0.2011(2) 0.0212 1.0000 Uani . .
N4 N 0.28012(15) 0.33854(7) 0.0373(2) 0.0250 1.0000 Uani . .
C1 C 0.47447(15) 0.38594(8) 0.3787(2) 0.0186 1.0000 Uani . .
C2 C 0.55154(15) 0.41105(8) 0.4513(2) 0.0184 1.0000 Uani . .
C3 C 0.55112(14) 0.45784(7) 0.4331(2) 0.0121 1.0000 Uani . .
C4 C 0.47011(14) 0.47878(7) 0.34361(19) 0.0110 1.0000 Uani . .
C5 C 0.39511(14) 0.45255(7) 0.27775(19) 0.0112 1.0000 Uani . .
C6 C 0.30716(14) 0.47301(7) 0.18821(19) 0.0109 1.0000 Uani . .
C7 C 0.29378(13) 0.51997(7) 0.18207(19) 0.0114 1.0000 Uani . .
C8 C 0.20928(14) 0.53700(7) 0.1017(2) 0.0122 1.0000 Uani . .
C9 C 0.14178(14) 0.50550(8) 0.0280(2) 0.0133 1.0000 Uani . .
C10 C 0.15954(14) 0.45899(8) 0.0352(2) 0.0134 1.0000 Uani . .
C11 C 0.47484(18) 0.33501(9) 0.3958(3) 0.0329 1.0000 Uani . .
C12 C 0.63279(13) 0.48457(8) 0.50669(19) 0.0118 1.0000 Uani . .
C13 C 0.71263(14) 0.46221(8) 0.5724(2) 0.0150 1.0000 Uani . .
C14 C 0.78961(14) 0.48643(8) 0.6452(2) 0.0152 1.0000 Uani . .
C15 C 0.78799(14) 0.53405(8) 0.65237(19) 0.0143 1.0000 Uani . .
C16 C 0.71006(14) 0.55753(8) 0.5876(2) 0.0141 1.0000 Uani . .
C17 C 0.63290(13) 0.53257(7) 0.51478(19) 0.0122 1.0000 Uani . .
C18 C 0.19269(14) 0.58712(7) 0.09100(19) 0.0127 1.0000 Uani . .
C19 C 0.24727(14) 0.61717(7) 0.0933(2) 0.0151 1.0000 Uani . .
C20 C 0.22911(15) 0.66402(8) 0.0725(2) 0.0181 1.0000 Uani . .
C21 C 0.15625(15) 0.68060(7) 0.0502(2) 0.0171 1.0000 Uani . .
C22 C 0.10337(15) 0.65157(8) 0.0543(2) 0.0191 1.0000 Uani . .
C23 C 0.12153(14) 0.60473(8) 0.0741(2) 0.0168 1.0000 Uani . .
C24 C 0.08874(15) 0.42456(8) -0.0514(2) 0.0188 1.0000 Uani . .
C25 C 0.17788(16) 0.31679(8) 0.2100(2) 0.0233 1.0000 Uani . .
C26 C 0.1220(2) 0.28876(11) 0.2196(3) 0.0402 1.0000 Uani . .
C27 C 0.27641(17) 0.31234(9) -0.0283(2) 0.0253 1.0000 Uani . .
C28 C 0.2726(2) 0.27786(11) -0.1099(3) 0.0422 1.0000 Uani . .
H21 H 0.6044 0.3959 0.5142 0.0225 1.0000 Uiso R .
H41 H 0.4647 0.5098 0.3272 0.0136 1.0000 Uiso R .
H71 H 0.3398 0.5391 0.2323 0.0135 1.0000 Uiso R .
H91 H 0.0837 0.5152 -0.0281 0.0170 1.0000 Uiso R .
H111 H 0.4186 0.3245 0.3593 0.0511 1.0000 Uiso R .
H112 H 0.5153 0.3271 0.4858 0.0511 1.0000 Uiso R .
H113 H 0.4913 0.3204 0.3519 0.0512 1.0000 Uiso R .
H131 H 0.7145 0.4306 0.5668 0.0180 1.0000 Uiso R .
H141 H 0.8422 0.4712 0.6878 0.0182 1.0000 Uiso R .
H161 H 0.7091 0.5894 0.5935 0.0175 1.0000 Uiso R .
H171 H 0.5812 0.5485 0.4739 0.0157 1.0000 Uiso R .
H191 H 0.2961 0.6060 0.1069 0.0182 1.0000 Uiso R .
H201 H 0.2652 0.6836 0.0722 0.0220 1.0000 Uiso R .
H221 H 0.0566 0.6631 0.0444 0.0226 1.0000 Uiso R .
H231 H 0.0868 0.5856 0.0775 0.0202 1.0000 Uiso R .
H241 H 0.0913 0.4003 -0.0025 0.0296 1.0000 Uiso R .
H242 H 0.0956 0.4117 -0.1087 0.0295 1.0000 Uiso R .
H243 H 0.0322 0.4386 -0.1032 0.0294 1.0000 Uiso R .
H261 H 0.0775 0.2759 0.1359 0.0611 1.0000 Uiso R .
H262 H 0.0969 0.3080 0.2442 0.0613 1.0000 Uiso R .
H263 H 0.1542 0.2649 0.2802 0.0609 1.0000 Uiso R .
H281 H 0.2869 0.2921 -0.1586 0.0631 1.0000 Uiso R .
H282 H 0.2155 0.2657 -0.1683 0.0636 1.0000 Uiso R .
H283 H 0.3131 0.2538 -0.0589 0.0628 1.0000 Uiso R .
P1 P 0.5000 0.36107(3) 0.7500 0.0201 1.0000 Uani S T
F1 F 0.54397(10) 0.32252(5) 0.72487(15) 0.0309 1.0000 Uani . .
F2 F 0.54309(10) 0.40041(5) 0.72391(17) 0.0371 1.0000 Uani . .
F3 F 0.41640(9) 0.36103(5) 0.59960(14) 0.0296 1.0000 Uani . .
P2 P 1.0000 0.70561(3) 1.2500 0.0312 1.0000 Uani S T
F4 F 1.03947(17) 0.70547(9) 1.3967(2) 0.0670 1.0000 Uani . .
F5 F 0.93304(18) 0.74433(8) 1.2149(3) 0.0758 1.0000 Uani . .
F6 F 0.93402(16) 0.66683(8) 1.2210(3) 0.0657 1.0000 Uani . .

loop_
_atom_site_aniso_label
_atom_site_aniso_U_11
_atom_site_aniso_U_22
_atom_site_aniso_U_33
_atom_site_aniso_U_23
_atom_site_aniso_U_13
_atom_site_aniso_U_12
Cu1 0.01915(17) 0.01030(16) 0.02531(18) -0.00355(12) 0.01417(15) -0.00371(12)
I1 0.00837(8) 0.02907(9) 0.01628(8) -0.00362(5) 0.00570(6) -0.00302(5)
I2 0.02318(9) 0.01147(8) 0.03409(10) 0.00139(5) 0.01735(8) 0.00461(5)
N1 0.0166(9) 0.0099(8) 0.0193(9) -0.0006(7) 0.0128(8) -0.0009(7)
N2 0.0115(9) 0.0116(8) 0.0108(8) -0.0001(7) 0.0072(7) -0.0024(7)
N3 0.0212(10) 0.0157(9) 0.0280(11) 0.0014(8) 0.0164(9) -0.0003(8)
N4 0.0288(11) 0.0193(10) 0.0300(11) -0.0060(9) 0.0203(10) -0.0039(9)
C1 0.0170(11) 0.0135(11) 0.0234(11) 0.0029(9) 0.0121(10) 0.0028(9)
C2 0.0141(11) 0.0158(11) 0.0221(11) 0.0049(9) 0.0102(10) 0.0047(9)
C3 0.0130(10) 0.0141(10) 0.0105(9) -0.0002(8) 0.0082(9) 0.0009(8)
C4 0.0118(10) 0.0100(9) 0.0116(9) 0.0013(7) 0.0078(9) 0.0015(8)
C5 0.0146(10) 0.0121(10) 0.0103(9) 0.0001(8) 0.0096(9) 0.0008(8)
C6 0.0144(10) 0.0118(10) 0.0090(9) 0.0001(8) 0.0087(8) -0.0010(8)
C7 0.0096(9) 0.0139(10) 0.0101(9) -0.0020(8) 0.0060(8) -0.0033(8)
C8 0.0128(10) 0.0156(10) 0.0112(9) 0.0013(8) 0.0090(9) 0.0007(8)
C9 0.0117(10) 0.0163(11) 0.0120(10) 0.0008(8) 0.0076(9) -0.0010(8)
C10 0.0146(10) 0.0180(10) 0.0100(9) 0.0001(8) 0.0090(9) -0.0031(9)
C11 0.0241(13) 0.0154(12) 0.0469(17) 0.0067(11) 0.0172(13) 0.0031(10)
C12 0.0105(10) 0.0167(10) 0.0091(9) 0.0020(8) 0.0067(8) 0.0020(8)
C13 0.0150(11) 0.0175(10) 0.0140(10) 0.0023(8) 0.0100(9) 0.0036(9)
C14 0.0110(10) 0.0229(11) 0.0118(10) 0.0027(8) 0.0074(9) 0.0055(8)
C15 0.0094(10) 0.0242(11) 0.0081(9) -0.0017(8) 0.0051(8) -0.0028(8)
C16 0.0146(11) 0.0153(10) 0.0133(10) -0.0002(8) 0.0094(9) 0.0005(8)
C17 0.0087(10) 0.0150(10) 0.0111(10) 0.0024(8) 0.0056(8) 0.0034(8)
C18 0.0117(10) 0.0139(10) 0.0081(9) 0.0004(8) 0.0044(8) 0.0014(8)
C19 0.0110(10) 0.0143(10) 0.0185(11) -0.0004(8) 0.0088(9) 0.0016(8)
C20 0.0164(11) 0.0137(10) 0.0230(11) -0.0022(9) 0.0121(10) -0.0031(8)
C21 0.0177(11) 0.0104(10) 0.0193(11) 0.0002(8) 0.0101(9) 0.0027(8)
C22 0.0146(11) 0.0206(11) 0.0240(12) 0.0019(9) 0.0133(10) 0.0050(9)
C23 0.0121(10) 0.0179(11) 0.0190(11) 0.0009(8) 0.0094(9) -0.0011(8)
C24 0.0146(11) 0.0188(11) 0.0173(11) -0.0031(9) 0.0077(10) -0.0070(9)
C25 0.0208(12) 0.0184(11) 0.0262(12) 0.0041(9) 0.0131(11) 0.0025(10)
C26 0.0321(15) 0.0385(16) 0.0549(19) 0.0093(14) 0.0303(15) -0.0044(12)
C27 0.0292(13) 0.0213(12) 0.0272(13) -0.0013(10) 0.0190(12) -0.0005(10)
C28 0.058(2) 0.0349(16) 0.0337(16) -0.0107(13) 0.0297(16) 0.0009(14)
P1 0.0120(4) 0.0127(4) 0.0248(4) 0.0000 0.0068(3) 0.0000
F1 0.0256(8) 0.0256(8) 0.0356(8) -0.0011(6) 0.0170(7) 0.0055(6)
F2 0.0189(7) 0.0248(8) 0.0480(10) 0.0139(7) 0.0125(7) -0.0023(6)
F3 0.0180(7) 0.0257(7) 0.0254(8) 0.0016(6) 0.0050(6) 0.0011(6)
P2 0.0258(5) 0.0238(5) 0.0322(5) 0.0000 0.0133(4) 0.0000
F4 0.0683(15) 0.0812(16) 0.0397(11) -0.0083(10) 0.0294(11) -0.0238(12)
F5 0.0652(15) 0.0579(14) 0.0780(16) -0.0149(12) 0.0341(14) 0.0247(11)
F6 0.0643(14) 0.0584(13) 0.0844(16) -0.0360(12) 0.0525(14) -0.0341(11)

loop_
_atom_type_symbol
_atom_type_scat_dispersion_real
_atom_type_scat_dispersion_imag
_atom_type_scat_Cromer_Mann_a1
_atom_type_scat_Cromer_Mann_b1
_atom_type_scat_Cromer_Mann_a2
_atom_type_scat_Cromer_Mann_b2
_atom_type_scat_Cromer_Mann_a3
_atom_type_scat_Cromer_Mann_b3
_atom_type_scat_Cromer_Mann_a4
_atom_type_scat_Cromer_Mann_b4
_atom_type_scat_Cromer_Mann_c
_atom_type_scat_source
C 0.0181 0.0091 2.3100 20.8439 1.0200 10.2075 1.5886 0.5687 0.8650 51.6512 0.2156 'International Tables Vol C 4.2.6.8 and 6.1.1.4'
H 0.0000 0.0000 0.4930 10.5109 0.3229 26.1257 0.1402 3.1424 0.0408 57.7998 0.0030 'International Tables Vol C 4.2.6.8 and 6.1.1.4'
F 0.0727 0.0534 3.5392 10.2825 2.6412 4.2944 1.5170 0.2615 1.0243 26.1476 0.2776 'International Tables Vol C 4.2.6.8 and 6.1.1.4'
P 0.2955 0.4335 6.4345 1.9067 4.1791 27.1570 1.7800 0.5260 1.4908 68.1645 1.1149 'International Tables Vol C 4.2.6.8 and 6.1.1.4'
Cu -1.9646 0.5888 13.3380 3.5828 7.1676 0.2470 5.6158 11.3966 1.6735 64.8126 1.1910 'International Tables Vol C 4.2.6.8 and 6.1.1.4'
I -0.3257 6.8362 20.1472 4.3470 18.9949 0.3814 7.5138 27.7660 2.2735 66.8776 4.0712 'International Tables Vol C 4.2.6.8 and 6.1.1.4'
N 0.0311 0.0180 12.2126 0.0057 3.1322 9.8933 2.0125 28.9975 1.1663 0.5826 -11.5290 'International Tables Vol C 4.2.6.8 and 6.1.1.4'

loop_
_geom_angle_atom_site_label_1
_geom_angle_site_symmetry_1
_geom_angle_atom_site_label_2
_geom_angle_atom_site_label_3
_geom_angle_site_symmetry_3
_geom_angle
_geom_angle_publ_flag
N1 . Cu1 N2 . 81.06(7) yes
N1 . Cu1 N3 . 124.31(8) yes
N2 . Cu1 N3 . 114.59(8) yes
N1 . Cu1 N4 . 110.66(8) yes
N2 . Cu1 N4 . 119.27(8) yes
N3 . Cu1 N4 . 106.24(9) yes
Cu1 . N1 C1 . 127.45(15) yes
Cu1 . N1 C5 . 113.20(14) yes
C1 . N1 C5 . 118.79(19) yes
Cu1 . N2 C6 . 113.30(14) yes
Cu1 . N2 C10 . 127.65(14) yes
C6 . N2 C10 . 118.70(18) yes
Cu1 . N3 C25 . 171.7(2) yes
Cu1 . N4 C27 . 170.3(2) yes
N1 . C1 C2 . 121.4(2) yes
N1 . C1 C11 . 117.5(2) yes
C2 . C1 C11 . 121.1(2) yes
C1 . C2 C3 . 120.9(2) yes
C1 . C2 H21 . 119.3 no
C3 . C2 H21 . 119.8 no
C2 . C3 C4 . 116.93(19) yes
C2 . C3 C12 . 121.37(19) yes
C4 . C3 C12 . 121.69(19) yes
C3 . C4 C5 . 119.84(19) yes
C3 . C4 H41 . 121.8 no
C5 . C4 H41 . 118.3 no
C4 . C5 N1 . 121.99(19) yes
C4 . C5 C6 . 122.58(19) yes
N1 . C5 C6 . 115.42(18) yes
C5 . C6 N2 . 115.78(18) yes
C5 . C6 C7 . 121.95(19) yes
N2 . C6 C7 . 122.25(19) yes
C6 . C7 C8 . 119.37(19) yes
C6 . C7 H71 . 119.7 no
C8 . C7 H71 . 120.9 no
C7 . C8 C9 . 117.7(2) yes
C7 . C8 C18 . 120.76(19) yes
C9 . C8 C18 . 121.52(19) yes
C8 . C9 C10 . 120.2(2) yes
C8 . C9 H91 . 121.1 no
C10 . C9 H91 . 118.7 no
C9 . C10 N2 . 121.8(2) yes
C9 . C10 C24 . 121.5(2) yes
N2 . C10 C24 . 116.64(19) yes
C1 . C11 H111 . 110.7 no
C1 . C11 H112 . 110.4 no
H111 . C11 H112 . 109.7 no
C1 . C11 H113 . 108.4 no
H111 . C11 H113 . 108.2 no
H112 . C11 H113 . 109.4 no
C3 . C12 C13 . 120.5(2) yes
C3 . C12 C17 . 121.41(19) yes
C13 . C12 C17 . 118.1(2) yes
C12 . C13 C14 . 121.3(2) yes
C12 . C13 H131 . 120.0 no
C14 . C13 H131 . 118.7 no
C13 . C14 C15 . 119.5(2) yes
C13 . C14 H141 . 120.5 no
C15 . C14 H141 . 120.0 no
C14 . C15 I1 . 118.84(16) yes
C14 . C15 C16 . 120.9(2) yes
I1 . C15 C16 . 120.23(16) yes
C15 . C16 C17 . 118.9(2) yes
C15 . C16 H161 . 120.9 no
C17 . C16 H161 . 120.2 no
C12 . C17 C16 . 121.31(19) yes
C12 . C17 H171 . 120.4 no
C16 . C17 H171 . 118.3 no
C8 . C18 C19 . 119.46(19) yes
C8 . C18 C23 . 121.4(2) yes
C19 . C18 C23 . 119.1(2) yes
C18 . C19 C20 . 120.7(2) yes
C18 . C19 H191 . 120.2 no
C20 . C19 H191 . 119.1 no
C19 . C20 C21 . 119.3(2) yes
C19 . C20 H201 . 120.0 no
C21 . C20 H201 . 120.7 no
C20 . C21 I2 . 119.12(17) yes
C20 . C21 C22 . 120.9(2) yes
I2 . C21 C22 . 119.98(17) yes
C21 . C22 C23 . 119.3(2) yes
C21 . C22 H221 . 120.7 no
C23 . C22 H221 . 120.0 no
C18 . C23 C22 . 120.4(2) yes
C18 . C23 H231 . 120.3 no
C22 . C23 H231 . 119.3 no
C10 . C24 H241 . 110.9 no
C10 . C24 H242 . 109.6 no
H241 . C24 H242 . 107.7 no
C10 . C24 H243 . 111.6 no
H241 . C24 H243 . 109.5 no
H242 . C24 H243 . 107.4 no
N3 . C25 C26 . 179.1(3) yes
C25 . C26 H261 . 107.7 no
C25 . C26 H262 . 108.6 no
H261 . C26 H262 . 109.8 no
C25 . C26 H263 . 110.5 no
H261 . C26 H263 . 109.6 no
H262 . C26 H263 . 110.7 no
N4 . C27 C28 . 178.6(3) yes
C27 . C28 H281 . 109.1 no
C27 . C28 H282 . 109.3 no
H281 . C28 H282 . 109.1 no
C27 . C28 H283 . 110.8 no
H281 . C28 H283 . 108.5 no
H282 . C28 H283 . 110.0 no
F2 5_656 P1 F3 5_656 89.86(8) yes
F2 5_656 P1 F1 5_656 90.12(9) yes
F3 5_656 P1 F1 5_656 90.23(8) yes
F2 5_656 P1 F1 . 179.13(9) yes
F3 5_656 P1 F1 . 89.72(8) yes
F1 5_656 P1 F1 . 90.64(12) yes
F2 5_656 P1 F2 . 89.13(14) yes
F3 5_656 P1 F2 . 90.20(8) yes
F1 5_656 P1 F2 . 179.13(9) yes
F1 . P1 F2 . 90.12(9) yes
F2 5_656 P1 F3 . 90.20(8) yes
F3 5_656 P1 F3 . 179.92(12) yes
F1 5_656 P1 F3 . 89.72(8) yes
F1 . P1 F3 . 90.23(8) yes
F2 . P1 F3 . 89.86(8) yes
F4 5_757 P2 F6 5_757 88.46(13) yes
F4 5_757 P2 F5 5_757 91.25(15) yes
F6 5_757 P2 F5 5_757 90.89(15) yes
F4 5_757 P2 F4 . 179.7(2) yes
F6 5_757 P2 F4 . 91.32(14) yes
F5 5_757 P2 F4 . 88.97(14) yes
F4 5_757 P2 F5 . 88.97(14) yes
F6 5_757 P2 F5 . 177.41(14) yes
F5 5_757 P2 F5 . 88.9(2) yes
F4 . P2 F5 . 91.25(15) yes
F4 5_757 P2 F6 . 91.32(14) yes
F6 5_757 P2 F6 . 89.47(19) yes
F5 5_757 P2 F6 . 177.41(14) yes
F4 . P2 F6 . 88.46(13) yes
F5 . P2 F6 . 90.89(15) yes

loop_
_geom_bond_atom_site_label_1
_geom_bond_atom_site_label_2
_geom_bond_site_symmetry_2
_geom_bond_distance
_geom_bond_publ_flag
Cu1 N1 . 2.0515(19) yes
Cu1 N2 . 2.0527(18) yes
Cu1 N3 . 1.949(2) yes
Cu1 N4 . 1.968(2) yes
I1 C15 . 2.092(2) yes
I2 C21 . 2.098(2) yes
N1 C1 . 1.339(3) yes
N1 C5 . 1.355(3) yes
N2 C6 . 1.357(3) yes
N2 C10 . 1.339(3) yes
N3 C25 . 1.131(3) yes
N4 C27 . 1.135(3) yes
C1 C2 . 1.396(3) yes
C1 C11 . 1.501(3) yes
C2 C3 . 1.384(3) yes
C2 H21 . 0.942 no
C3 C4 . 1.400(3) yes
C3 C12 . 1.483(3) yes
C4 C5 . 1.389(3) yes
C4 H41 . 0.919 no
C5 C6 . 1.484(3) yes
C6 C7 . 1.386(3) yes
C7 C8 . 1.395(3) yes
C7 H71 . 0.905 no
C8 C9 . 1.394(3) yes
C8 C18 . 1.484(3) yes
C9 C10 . 1.389(3) yes
C9 H91 . 0.940 no
C10 C24 . 1.504(3) yes
C11 H111 . 0.949 no
C11 H112 . 0.960 no
C11 H113 . 0.947 no
C12 C13 . 1.401(3) yes
C12 C17 . 1.402(3) yes
C13 C14 . 1.382(3) yes
C13 H131 . 0.926 no
C14 C15 . 1.392(3) yes
C14 H141 . 0.931 no
C15 C16 . 1.390(3) yes
C16 C17 . 1.395(3) yes
C16 H161 . 0.932 no
C17 H171 . 0.930 no
C18 C19 . 1.391(3) yes
C18 C23 . 1.397(3) yes
C19 C20 . 1.394(3) yes
C19 H191 . 0.935 no
C20 C21 . 1.383(3) yes
C20 H201 . 0.926 no
C21 C22 . 1.390(3) yes
C22 C23 . 1.393(3) yes
C22 H221 . 0.926 no
C23 H231 . 0.920 no
C24 H241 . 0.946 no
C24 H242 . 0.948 no
C24 H243 . 0.964 no
C25 C26 . 1.463(4) yes
C26 H261 . 0.959 no
C26 H262 . 0.948 no
C26 H263 . 0.945 no
C27 C28 . 1.458(4) yes
C28 H281 . 0.965 no
C28 H282 . 0.952 no
C28 H283 . 0.952 no
P1 F2 5_656 1.6083(16) yes
P1 F3 5_656 1.6020(14) yes
P1 F1 5_656 1.5969(15) yes
P1 F1 . 1.5969(15) yes
P1 F2 . 1.6083(16) yes
P1 F3 . 1.6020(14) yes
P2 F4 5_757 1.593(2) yes
P2 F6 5_757 1.590(2) yes
P2 F5 5_757 1.580(2) yes
P2 F4 . 1.593(2) yes
P2 F5 . 1.580(2) yes
P2 F6 . 1.590(2) yes
